data_4061723
loop_
_publ_author_name
Carpentier
Lehmann

_journal_name_full Organometallics
_journal_paper_doi 10.1021/om0505817
_journal_year 2005
_chemical_formula_moiety 'C26.25 H42.50 N2.50 O3 Zr'
_chemical_formula_sum 'C26.25 H42.5 N2.5 O3 Zr'
_chemical_formula_weight 532.35
_space_group_IT_number 2
_space_group_name_Hall '-P 1'
_space_group_name_H-M_alt 'P -1'
_symmetry_cell_setting triclinic
_symmetry_Int_Tables_number 2
_symmetry_space_group_name_Hall '-P 1'
_symmetry_space_group_name_H-M 'P -1'
_cell_angle_alpha 75.4540(10)
_cell_angle_beta 76.6110(10)
_cell_angle_gamma 80.5690(10)
_cell_formula_units_Z 4
_cell_length_a 10.2018(3)
_cell_length_b 15.2094(4)
_cell_length_c 19.0889(5)
_cell_measurement_temperature 100
_cell_volume 2771.41(13)
_diffrn_ambient_temperature 100
_exptl_crystal_density_diffrn 1.276
_cod_depositor_comments
;
The following automatic conversions were performed:
'_geom_bond_publ_flag' value 'N' changed to 'n' according to
'/home/saulius/struct/CIF-dictionaries/cif_core.dic' dictionary named
'cif_core.dic' version 2.4.1 from 2010-06-29 (94 times).

Automatic conversion script
Id: cif_fix_enum 1527 2010-12-29 10:47:43Z saulius 
;
_cod_original_formula_sum 'C26.25 H42.50 N2.50 O3 Zr'
_cod_database_code 4061723

loop_
_symmetry_equiv_pos_as_xyz
'x, y, z'
'-x, -y, -z'

loop_
_atom_site_label
_atom_site_type_symbol
_atom_site_fract_x
_atom_site_fract_y
_atom_site_fract_z
_atom_site_U_iso_or_equiv
_atom_site_adp_type
_atom_site_occupancy
_atom_site_symmetry_multiplicity
_atom_site_calc_flag
_atom_site_refinement_flags
_atom_site_disorder_assembly
_atom_site_disorder_group
Zr1A Zr 0.66105(3) 0.953211(19) 0.241621(15) 0.01398(7) Uani 1 1 d . . .
Zr1B Zr 0.74811(3) 1.159377(19) 0.196333(15) 0.01403(7) Uani 1 1 d . . .
O2A O 0.6064(2) 0.89272(15) 0.34389(12) 0.0188(4) Uani 1 1 d . . .
C3A C 0.5305(3) 0.8549(2) 0.41437(16) 0.0201(6) Uani 1 1 d . . .
C4A C 0.4636(4) 0.7732(2) 0.41011(18) 0.0249(7) Uani 1 1 d . . .
H4A H 0.5356 0.7226 0.4016 0.030 Uiso 1 1 calc R . .
H4B H 0.4041 0.7520 0.4585 0.030 Uiso 1 1 calc R . .
N5A N 0.3832(3) 0.7923(2) 0.35230(16) 0.0260(6) Uani 1 1 d . B .
C6A C 0.4632(4) 0.7722(2) 0.28208(19) 0.0256(7) Uani 1 1 d . . .
H6A H 0.4400 0.7134 0.2776 0.031 Uiso 1 1 calc R . .
H6B H 0.5603 0.7633 0.2850 0.031 Uiso 1 1 calc R . .
C7A C 0.4455(3) 0.8440(2) 0.21087(18) 0.0211(6) Uani 1 1 d . . .
O8A O 0.5097(2) 0.92176(15) 0.20612(12) 0.0179(4) Uani 1 1 d . . .
C10A C 0.2663(5) 0.7382(3) 0.3766(2) 0.0435(11) Uani 1 1 d . . .
H10A H 0.2961 0.6745 0.3999 0.052 Uiso 1 1 calc R A 1
H10B H 0.2287 0.7373 0.3335 0.052 Uiso 1 1 calc R A 1
C11A C 0.1470(8) 0.7850(6) 0.4374(4) 0.0264(15) Uiso 0.553(12) 1 d P B 1
C12A C 0.1025(8) 0.8763(7) 0.4285(4) 0.0343(18) Uiso 0.553(12) 1 d P B 1
H12A H 0.1429 0.9183 0.3862 0.041 Uiso 0.553(12) 1 calc PR B 1
C13A C 0.0006(9) 0.9080(8) 0.4799(5) 0.045(2) Uiso 0.553(12) 1 d P B 1
H13A H -0.0297 0.9715 0.4725 0.054 Uiso 0.553(12) 1 calc PR B 1
C14A C -0.0584(9) 0.8482(7) 0.5423(5) 0.043(2) Uiso 0.553(12) 1 d P B 1
H14A H -0.1255 0.8712 0.5789 0.051 Uiso 0.553(12) 1 calc PR B 1
C15A C -0.0205(8) 0.7559(7) 0.5517(4) 0.0335(18) Uiso 0.553(12) 1 d P B 1
H15A H -0.0666 0.7144 0.5923 0.040 Uiso 0.553(12) 1 calc PR B 1
C16A C 0.0889(9) 0.7231(7) 0.4998(5) 0.0372(19) Uiso 0.553(12) 1 d P B 1
H16A H 0.1218 0.6599 0.5075 0.045 Uiso 0.553(12) 1 calc PR B 1
C11' C 0.1682(8) 0.7535(7) 0.4346(4) 0.0187(16) Uiso 0.447(12) 1 d P B 2
C12' C 0.1038(9) 0.8401(8) 0.4274(5) 0.0276(19) Uiso 0.447(12) 1 d P B 2
H12' H 0.1344 0.8849 0.3846 0.033 Uiso 0.447(12) 1 calc PR B 2
C13' C -0.0079(11) 0.8665(9) 0.4816(6) 0.040(2) Uiso 0.447(12) 1 d P B 2
H13' H -0.0527 0.9270 0.4743 0.048 Uiso 0.447(12) 1 calc PR B 2
C14' C -0.0489(9) 0.8014(8) 0.5450(5) 0.030(2) Uiso 0.447(12) 1 d P B 2
H14' H -0.1201 0.8174 0.5831 0.035 Uiso 0.447(12) 1 calc PR B 2
C15' C 0.0151(10) 0.7127(8) 0.5523(5) 0.037(2) Uiso 0.447(12) 1 d P B 2
H15' H -0.0147 0.6679 0.5953 0.044 Uiso 0.447(12) 1 calc PR B 2
C16' C 0.1244(10) 0.6871(7) 0.4969(5) 0.030(2) Uiso 0.447(12) 1 d P B 2
H16' H 0.1665 0.6259 0.5025 0.036 Uiso 0.447(12) 1 calc PR B 2
C31A C 0.4227(4) 0.9288(3) 0.43965(19) 0.0301(7) Uani 1 1 d . . .
H31A H 0.4665 0.9805 0.4418 0.045 Uiso 1 1 calc R . .
H31B H 0.3708 0.9038 0.4887 0.045 Uiso 1 1 calc R . .
H31C H 0.3614 0.9496 0.4046 0.045 Uiso 1 1 calc R . .
C32A C 0.6269(4) 0.8214(3) 0.46826(19) 0.0291(7) Uani 1 1 d . . .
H32A H 0.6696 0.8730 0.4717 0.044 Uiso 1 1 calc R . .
H32B H 0.6970 0.7752 0.4507 0.044 Uiso 1 1 calc R . .
H32C H 0.5760 0.7945 0.5171 0.044 Uiso 1 1 calc R . .
C71A C 0.2963(3) 0.8756(3) 0.2075(2) 0.0266(7) Uani 1 1 d . . .
H71A H 0.2902 0.9211 0.1615 0.040 Uiso 1 1 calc R . .
H71B H 0.2527 0.9029 0.2497 0.040 Uiso 1 1 calc R . .
H71C H 0.2505 0.8231 0.2092 0.040 Uiso 1 1 calc R . .
C72A C 0.5144(4) 0.7998(3) 0.1462(2) 0.0292(7) Uani 1 1 d . . .
H72A H 0.5046 0.8432 0.0996 0.044 Uiso 1 1 calc R . .
H72B H 0.4720 0.7450 0.1500 0.044 Uiso 1 1 calc R . .
H72C H 0.6109 0.7828 0.1473 0.044 Uiso 1 1 calc R . .
O2B O 0.7082(2) 1.25198(15) 0.25507(12) 0.0188(4) Uani 1 1 d . . .
C3B C 0.7272(3) 1.3237(2) 0.28515(17) 0.0187(6) Uani 1 1 d . . .
C4B C 0.8803(3) 1.3342(2) 0.26892(17) 0.0183(5) Uani 1 1 d . . .
H4C H 0.8934 1.3790 0.2956 0.022 Uiso 1 1 calc R . .
H4D H 0.9287 1.2748 0.2895 0.022 Uiso 1 1 calc R . .
N5B N 0.9437(3) 1.36327(18) 0.19120(14) 0.0176(5) Uani 1 1 d . . .
C6B C 1.0515(3) 1.3001(2) 0.15928(17) 0.0183(5) Uani 1 1 d . . .
H6C H 1.0742 1.2487 0.1996 0.022 Uiso 1 1 calc R . .
H6D H 1.1333 1.3324 0.1377 0.022 Uiso 1 1 calc R . .
C7B C 1.0187(3) 1.2605(2) 0.09932(17) 0.0174(5) Uani 1 1 d . . .
O8B O 0.9095(2) 1.20791(15) 0.13095(12) 0.0174(4) Uani 1 1 d . . .
C10B C 0.9707(3) 1.4585(2) 0.16937(18) 0.0199(6) Uani 1 1 d . . .
H10C H 0.8846 1.4967 0.1832 0.024 Uiso 1 1 calc R . .
H10D H 0.9977 1.4746 0.1149 0.024 Uiso 1 1 calc R . .
C11B C 1.0788(3) 1.4852(2) 0.20145(18) 0.0207(6) Uani 1 1 d . . .
C12B C 1.1021(4) 1.5768(2) 0.1834(2) 0.0261(7) Uani 1 1 d . . .
H12B H 1.0498 1.6205 0.1526 0.031 Uiso 1 1 calc R . .
C13B C 1.2005(4) 1.6051(3) 0.2097(2) 0.0338(8) Uani 1 1 d . . .
H13B H 1.2159 1.6676 0.1963 0.041 Uiso 1 1 calc R . .
C14B C 1.2764(4) 1.5422(3) 0.2554(2) 0.0351(9) Uani 1 1 d . . .
H14B H 1.3433 1.5616 0.2737 0.042 Uiso 1 1 calc R . .
C15B C 1.2537(4) 1.4506(3) 0.2743(2) 0.0291(7) Uani 1 1 d . . .
H15B H 1.3051 1.4071 0.3056 0.035 Uiso 1 1 calc R . .
C16B C 1.1550(3) 1.4229(2) 0.24694(19) 0.0225(6) Uani 1 1 d . . .
H16B H 1.1402 1.3603 0.2598 0.027 Uiso 1 1 calc R . .
C31B C 0.6458(3) 1.4111(2) 0.2513(2) 0.0245(6) Uani 1 1 d . . .
H31D H 0.5496 1.4021 0.2628 0.037 Uiso 1 1 calc R . .
H31E H 0.6777 1.4257 0.1977 0.037 Uiso 1 1 calc R . .
H31F H 0.6579 1.4615 0.2719 0.037 Uiso 1 1 calc R . .
C32B C 0.6795(4) 1.2987(3) 0.36891(19) 0.0279(7) Uani 1 1 d . . .
H32D H 0.5824 1.2919 0.3808 0.042 Uiso 1 1 calc R . .
H32E H 0.6953 1.3473 0.3904 0.042 Uiso 1 1 calc R . .
H32F H 0.7301 1.2411 0.3893 0.042 Uiso 1 1 calc R . .
C71B C 1.1432(3) 1.1982(3) 0.07105(19) 0.0247(6) Uani 1 1 d . . .
H71D H 1.1673 1.1501 0.1125 0.037 Uiso 1 1 calc R . .
H71E H 1.2195 1.2343 0.0481 0.037 Uiso 1 1 calc R . .
H71F H 1.1224 1.1702 0.0344 0.037 Uiso 1 1 calc R . .
C72B C 0.9804(3) 1.3360(2) 0.03540(18) 0.0227(6) Uani 1 1 d . . .
H72D H 0.9605 1.3086 -0.0017 0.034 Uiso 1 1 calc R . .
H72E H 1.0560 1.3728 0.0130 0.034 Uiso 1 1 calc R . .
H72F H 0.9001 1.3751 0.0539 0.034 Uiso 1 1 calc R . .
O2C O 0.7412(2) 1.05343(15) 0.13583(11) 0.0163(4) Uani 1 1 d . . .
C3C C 0.6927(3) 1.0878(2) 0.06806(16) 0.0167(5) Uani 1 1 d . . .
C4C C 0.5608(3) 1.1512(2) 0.08536(16) 0.0166(5) Uani 1 1 d . . .
H4E H 0.5334 1.1843 0.0384 0.020 Uiso 1 1 calc R . .
H4F H 0.4881 1.1133 0.1145 0.020 Uiso 1 1 calc R . .
N5C N 0.5734(2) 1.21956(17) 0.12725(14) 0.0151(4) Uani 1 1 d . . .
C6C C 0.4490(3) 1.2318(2) 0.18474(16) 0.0162(5) Uani 1 1 d . . .
H6E H 0.3684 1.2408 0.1621 0.019 Uiso 1 1 calc R . .
H6F H 0.4507 1.2878 0.2019 0.019 Uiso 1 1 calc R . .
C7C C 0.4347(3) 1.1489(2) 0.25328(16) 0.0158(5) Uani 1 1 d . . .
O8C O 0.5632(2) 1.09489(14) 0.25316(11) 0.0150(4) Uani 1 1 d . . .
C10C C 0.6044(3) 1.3111(2) 0.07821(16) 0.0174(5) Uani 1 1 d . . .
H10E H 0.6895 1.3018 0.0421 0.021 Uiso 1 1 calc R . .
H10F H 0.6213 1.3499 0.1091 0.021 Uiso 1 1 calc R . .
C11C C 0.4964(3) 1.3631(2) 0.03593(16) 0.0161(5) Uani 1 1 d . . .
C12C C 0.5031(3) 1.3557(2) -0.03610(18) 0.0218(6) Uani 1 1 d . . .
H12C H 0.5751 1.3170 -0.0581 0.026 Uiso 1 1 calc R . .
C13C C 0.4067(4) 1.4037(2) -0.07622(19) 0.0255(7) Uani 1 1 d . . .
H13C H 0.4120 1.3971 -0.1250 0.031 Uiso 1 1 calc R . .
C14C C 0.3026(3) 1.4613(2) -0.04497(19) 0.0226(6) Uani 1 1 d . . .
H14C H 0.2358 1.4940 -0.0721 0.027 Uiso 1 1 calc R . .
C15C C 0.2959(3) 1.4713(2) 0.02617(18) 0.0207(6) Uani 1 1 d . . .
H15C H 0.2254 1.5117 0.0473 0.025 Uiso 1 1 calc R . .
C16C C 0.3924(3) 1.4221(2) 0.06656(17) 0.0186(6) Uani 1 1 d . . .
H16C H 0.3872 1.4289 0.1153 0.022 Uiso 1 1 calc R . .
C31C C 0.6566(3) 1.0108(2) 0.03973(17) 0.0212(6) Uani 1 1 d . . .
H31G H 0.7384 0.9689 0.0283 0.032 Uiso 1 1 calc R . .
H31H H 0.6194 1.0369 -0.0050 0.032 Uiso 1 1 calc R . .
H31I H 0.5890 0.9772 0.0778 0.032 Uiso 1 1 calc R . .
C32C C 0.8041(3) 1.1350(2) 0.00861(17) 0.0214(6) Uani 1 1 d . . .
H32G H 0.8845 1.0907 0.0007 0.032 Uiso 1 1 calc R . .
H32H H 0.8277 1.1856 0.0248 0.032 Uiso 1 1 calc R . .
H32I H 0.7712 1.1587 -0.0377 0.032 Uiso 1 1 calc R . .
C71C C 0.3956(3) 1.1867(2) 0.32313(17) 0.0195(6) Uani 1 1 d . . .
H71G H 0.3867 1.1359 0.3666 0.029 Uiso 1 1 calc R . .
H71H H 0.3089 1.2257 0.3232 0.029 Uiso 1 1 calc R . .
H71I H 0.4659 1.2227 0.3244 0.029 Uiso 1 1 calc R . .
C72C C 0.3241(3) 1.0920(2) 0.25309(18) 0.0192(6) Uani 1 1 d . . .
H72G H 0.3177 1.0409 0.2964 0.029 Uiso 1 1 calc R . .
H72H H 0.3469 1.0681 0.2081 0.029 Uiso 1 1 calc R . .
H72I H 0.2369 1.1305 0.2546 0.029 Uiso 1 1 calc R . .
C21 C 0.8518(4) 0.7676(3) 0.2672(2) 0.0374(9) Uani 1 1 d . . .
H21A H 0.9269 0.7306 0.2419 0.056 Uiso 1 1 calc R . .
H21B H 0.7735 0.7327 0.2868 0.056 Uiso 1 1 calc R . .
H21C H 0.8798 0.7832 0.3079 0.056 Uiso 1 1 calc R . .
N22 N 0.8153(3) 0.85052(19) 0.21561(16) 0.0220(5) Uani 1 1 d . . .
C23 C 0.9067(4) 0.8517(3) 0.1448(2) 0.0312(8) Uani 1 1 d . . .
H23A H 0.9688 0.7950 0.1478 0.047 Uiso 1 1 calc R . .
H23B H 0.9590 0.9041 0.1320 0.047 Uiso 1 1 calc R . .
H23C H 0.8541 0.8568 0.1067 0.047 Uiso 1 1 calc R . .
C24 C 0.9651(3) 1.0009(3) 0.2451(2) 0.0277(7) Uani 1 1 d . . .
H24A H 1.0241 1.0374 0.2571 0.042 Uiso 1 1 calc R . .
H24B H 0.9858 1.0046 0.1917 0.042 Uiso 1 1 calc R . .
H24C H 0.9805 0.9371 0.2713 0.042 Uiso 1 1 calc R . .
N25 N 0.8216(3) 1.03659(19) 0.26792(14) 0.0187(5) Uani 1 1 d . . .
C26 C 0.7948(4) 1.0380(2) 0.34726(18) 0.0251(7) Uani 1 1 d . . .
H26A H 0.8608 1.0721 0.3560 0.038 Uiso 1 1 calc R . .
H26B H 0.8030 0.9752 0.3767 0.038 Uiso 1 1 calc R . .
H26C H 0.7030 1.0676 0.3616 0.038 Uiso 1 1 calc R . .
C91 C 0.7572(11) 0.5657(7) 0.5093(6) 0.050(2) Uiso 0.50 1 d P C 3
H91 H 0.8118 0.5780 0.5390 0.060 Uiso 0.50 1 calc PR C 3
C92 C 0.6190(13) 0.5472(8) 0.5408(7) 0.061(3) Uiso 0.50 1 d P C 3
H92 H 0.5845 0.5512 0.5908 0.073 Uiso 0.50 1 calc PR C 3
C93 C 0.5317(13) 0.5237(8) 0.5028(7) 0.061(3) Uiso 0.50 1 d P C 3
H93 H 0.4431 0.5086 0.5268 0.073 Uiso 0.50 1 calc PR C 3
C94 C 0.5803(13) 0.5237(8) 0.4301(7) 0.063(3) Uiso 0.50 1 d P C 3
H94 H 0.5240 0.5105 0.4016 0.075 Uiso 0.50 1 calc PR C 3
C95 C 0.7101(10) 0.5428(7) 0.3980(6) 0.047(2) Uiso 0.50 1 d P C 3
H95 H 0.7392 0.5417 0.3472 0.057 Uiso 0.50 1 calc PR C 3
C96 C 0.8111(10) 0.5654(6) 0.4349(5) 0.0412(19) Uiso 0.50 1 d P C 3
C97 C 0.9339(12) 0.5709(8) 0.4074(7) 0.060(3) Uiso 0.50 1 d P C 3
H97A H 0.9781 0.5861 0.4426 0.090 Uiso 0.50 1 calc PR C 3
H97B H 0.9431 0.6187 0.3618 0.090 Uiso 0.50 1 calc PR C 3
H97C H 0.9770 0.5122 0.3961 0.090 Uiso 0.50 1 calc PR C 3

loop_
_atom_site_aniso_label
_atom_site_aniso_U_11
_atom_site_aniso_U_22
_atom_site_aniso_U_33
_atom_site_aniso_U_23
_atom_site_aniso_U_13
_atom_site_aniso_U_12
Zr1A 0.01162(12) 0.01669(13) 0.01340(13) -0.00323(10) -0.00087(9) -0.00340(9)
Zr1B 0.01030(12) 0.01764(14) 0.01434(13) -0.00311(10) -0.00124(9) -0.00452(9)
O2A 0.0190(10) 0.0234(11) 0.0127(9) -0.0017(8) -0.0002(8) -0.0067(8)
C3A 0.0205(14) 0.0255(15) 0.0131(13) -0.0024(11) 0.0001(11) -0.0073(12)
C4A 0.0287(17) 0.0258(16) 0.0188(14) 0.0021(12) -0.0029(12) -0.0126(13)
N5A 0.0242(14) 0.0339(16) 0.0214(13) -0.0016(11) -0.0024(11) -0.0177(12)
C6A 0.0315(17) 0.0207(15) 0.0270(16) -0.0047(12) -0.0075(14) -0.0083(13)
C7A 0.0228(15) 0.0219(15) 0.0222(15) -0.0080(12) -0.0046(12) -0.0074(12)
O8A 0.0159(10) 0.0205(10) 0.0201(10) -0.0066(8) -0.0041(8) -0.0060(8)
C10A 0.043(2) 0.058(3) 0.033(2) 0.0032(19) -0.0077(18) -0.037(2)
C31A 0.0332(19) 0.0332(19) 0.0193(15) -0.0058(13) 0.0029(13) -0.0028(15)
C32A 0.0301(18) 0.038(2) 0.0185(15) 0.0011(13) -0.0062(13) -0.0101(15)
C71A 0.0233(16) 0.0295(17) 0.0315(18) -0.0081(14) -0.0085(13) -0.0096(13)
C72A 0.039(2) 0.0263(17) 0.0275(17) -0.0133(14) -0.0059(15) -0.0065(15)
O2B 0.0154(10) 0.0230(11) 0.0198(10) -0.0080(8) 0.0001(8) -0.0076(8)
C3B 0.0164(13) 0.0215(14) 0.0190(13) -0.0073(11) 0.0015(11) -0.0068(11)
C4B 0.0160(13) 0.0220(14) 0.0184(13) -0.0056(11) -0.0023(10) -0.0058(11)
N5B 0.0134(11) 0.0196(12) 0.0196(12) -0.0042(9) -0.0005(9) -0.0053(9)
C6B 0.0118(12) 0.0225(14) 0.0212(14) -0.0057(11) -0.0017(10) -0.0044(10)
C7B 0.0106(12) 0.0218(14) 0.0189(13) -0.0041(11) 0.0010(10) -0.0058(10)
O8B 0.0124(9) 0.0210(10) 0.0186(10) -0.0037(8) 0.0006(8) -0.0077(8)
C10B 0.0172(13) 0.0189(14) 0.0231(15) -0.0024(11) -0.0029(11) -0.0059(11)
C11B 0.0161(13) 0.0231(15) 0.0231(15) -0.0074(12) 0.0008(11) -0.0061(11)
C12B 0.0250(16) 0.0228(16) 0.0297(17) -0.0071(13) 0.0010(13) -0.0076(13)
C13B 0.0337(19) 0.0244(18) 0.046(2) -0.0143(16) -0.0002(17) -0.0129(15)
C14B 0.0277(18) 0.040(2) 0.049(2) -0.0239(18) -0.0081(16) -0.0120(16)
C15B 0.0202(15) 0.0338(19) 0.038(2) -0.0151(15) -0.0083(14) -0.0029(13)
C16B 0.0182(14) 0.0217(15) 0.0302(17) -0.0097(13) -0.0033(12) -0.0054(11)
C31B 0.0162(14) 0.0252(16) 0.0321(17) -0.0099(13) -0.0002(12) -0.0033(12)
C32B 0.0272(17) 0.038(2) 0.0206(15) -0.0130(14) 0.0057(13) -0.0160(15)
C71B 0.0150(13) 0.0330(18) 0.0265(16) -0.0108(13) 0.0004(12) -0.0042(12)
C72B 0.0190(14) 0.0268(16) 0.0210(14) 0.0002(12) -0.0026(11) -0.0095(12)
O2C 0.0138(9) 0.0215(10) 0.0133(9) -0.0039(8) -0.0020(7) -0.0022(8)
C3C 0.0167(13) 0.0207(14) 0.0120(12) -0.0023(10) -0.0015(10) -0.0041(10)
C4C 0.0152(12) 0.0189(13) 0.0165(13) -0.0031(10) -0.0031(10) -0.0060(10)
N5C 0.0116(10) 0.0182(11) 0.0156(11) -0.0034(9) -0.0017(8) -0.0037(9)
C6C 0.0119(12) 0.0183(13) 0.0174(13) -0.0027(10) -0.0009(10) -0.0031(10)
C7C 0.0108(12) 0.0191(13) 0.0163(13) -0.0025(10) -0.0010(10) -0.0031(10)
O8C 0.0099(9) 0.0189(10) 0.0159(9) -0.0036(8) -0.0009(7) -0.0031(7)
C10C 0.0149(12) 0.0200(14) 0.0168(13) -0.0015(10) -0.0021(10) -0.0063(10)
C11C 0.0135(12) 0.0162(13) 0.0177(13) -0.0012(10) -0.0015(10) -0.0058(10)
C12C 0.0238(15) 0.0214(15) 0.0204(14) -0.0058(11) -0.0053(12) 0.0003(12)
C13C 0.0320(18) 0.0254(16) 0.0223(15) -0.0063(12) -0.0118(13) -0.0019(13)
C14C 0.0209(14) 0.0197(14) 0.0263(16) 0.0001(12) -0.0089(12) -0.0025(11)
C15C 0.0150(13) 0.0192(14) 0.0237(15) -0.0010(11) 0.0000(11) -0.0016(11)
C16C 0.0186(13) 0.0186(14) 0.0164(13) -0.0007(10) -0.0003(11) -0.0053(11)
C31C 0.0238(15) 0.0249(15) 0.0167(13) -0.0075(11) -0.0027(11) -0.0052(12)
C32C 0.0193(14) 0.0282(16) 0.0148(13) -0.0037(11) 0.0006(11) -0.0048(12)
C71C 0.0190(14) 0.0211(14) 0.0173(13) -0.0067(11) 0.0019(11) -0.0036(11)
C72C 0.0118(12) 0.0214(14) 0.0236(14) -0.0037(11) -0.0026(11) -0.0030(10)
C21 0.0311(19) 0.032(2) 0.034(2) 0.0024(16) 0.0048(15) 0.0081(15)
N22 0.0176(12) 0.0227(13) 0.0226(13) -0.0055(10) -0.0006(10) 0.0024(10)
C23 0.0252(17) 0.036(2) 0.0263(17) -0.0078(15) 0.0022(13) 0.0052(14)
C24 0.0126(13) 0.0318(18) 0.0377(19) -0.0052(15) -0.0059(13) -0.0022(12)
N25 0.0124(11) 0.0242(13) 0.0193(12) -0.0027(10) -0.0037(9) -0.0037(9)
C26 0.0307(17) 0.0298(17) 0.0178(14) -0.0007(12) -0.0106(13) -0.0109(14)

loop_
_geom_bond_atom_site_label_1
_geom_bond_atom_site_label_2
_geom_bond_distance
_geom_bond_site_symmetry_2
_geom_bond_publ_flag
Zr1A O2A 1.931(2) . ?
Zr1A O8A 1.990(2) . ?
Zr1A N22 2.094(3) . ?
Zr1A O8C 2.263(2) . ?
Zr1A O2C 2.273(2) . ?
Zr1A N25 2.434(3) . ?
Zr1A Zr1B 3.2502(4) . ?
Zr1B O8B 1.948(2) . ?
Zr1B O2B 1.950(2) . ?
Zr1B N25 2.157(3) . ?
Zr1B O8C 2.196(2) . ?
Zr1B O2C 2.224(2) . ?
Zr1B N5C 2.388(2) . ?
O2A C3A 1.419(4) . ?
C3A C32A 1.525(5) . ?
C3A C31A 1.526(5) . ?
C3A C4A 1.540(5) . ?
C4A N5A 1.469(4) . ?
C4A H4A 0.9900 . n
C4A H4B 0.9900 . n
N5A C6A 1.475(5) . ?
N5A C10A 1.478(4) . ?
C6A C7A 1.542(5) . ?
C6A H6A 0.9900 . n
C6A H6B 0.9900 . n
C7A O8A 1.417(4) . ?
C7A C72A 1.527(5) . ?
C7A C71A 1.530(5) . ?
C10A C11' 1.349(9) . ?
C10A C11A 1.675(10) . ?
C10A H10A 0.9900 . n
C10A H10B 0.9900 . n
C11A C12A 1.370(11) . ?
C11A C16A 1.396(11) . ?
C12A C13A 1.369(12) . ?
C12A H12A 0.9500 . n
C13A C14A 1.383(13) . ?
C13A H13A 0.9500 . n
C14A C15A 1.371(12) . ?
C14A H14A 0.9500 . n
C15A C16A 1.425(12) . ?
C15A H15A 0.9500 . n
C16A H16A 0.9500 . n
C11' C12' 1.361(12) . ?
C11' C16' 1.391(12) . ?
C12' C13' 1.429(14) . ?
C12' H12' 0.9500 . n
C13' C14' 1.386(14) . ?
C13' H13' 0.9500 . n
C14' C15' 1.387(13) . ?
C14' H14' 0.9500 . n
C15' C16' 1.425(14) . ?
C15' H15' 0.9500 . n
C16' H16' 0.9500 . n
C31A H31A 0.9800 . n
C31A H31B 0.9800 . n
C31A H31C 0.9800 . n
C32A H32A 0.9800 . n
C32A H32B 0.9800 . n
C32A H32C 0.9800 . n
C71A H71A 0.9800 . n
C71A H71B 0.9800 . n
C71A H71C 0.9800 . n
C72A H72A 0.9800 . n
C72A H72B 0.9800 . n
C72A H72C 0.9800 . n
O2B C3B 1.412(4) . ?
C3B C31B 1.525(5) . ?
C3B C32B 1.527(4) . ?
C3B C4B 1.546(4) . ?
C4B N5B 1.461(4) . ?
C4B H4C 0.9900 . n
C4B H4D 0.9900 . n
N5B C10B 1.456(4) . ?
N5B C6B 1.463(4) . ?
C6B C7B 1.541(4) . ?
C6B H6C 0.9900 . n
C6B H6D 0.9900 . n
C7B O8B 1.409(3) . ?
C7B C72B 1.526(4) . ?
C7B C71B 1.533(4) . ?
C10B C11B 1.530(4) . ?
C10B H10C 0.9900 . n
C10B H10D 0.9900 . n
C11B C16B 1.384(5) . ?
C11B C12B 1.396(5) . ?
C12B C13B 1.388(5) . ?
C12B H12B 0.9500 . n
C13B C14B 1.388(6) . ?
C13B H13B 0.9500 . n
C14B C15B 1.392(5) . ?
C14B H14B 0.9500 . n
C15B C16B 1.399(5) . ?
C15B H15B 0.9500 . n
C16B H16B 0.9500 . n
C31B H31D 0.9800 . n
C31B H31E 0.9800 . n
C31B H31F 0.9800 . n
C32B H32D 0.9800 . n
C32B H32E 0.9800 . n
C32B H32F 0.9800 . n
C71B H71D 0.9800 . n
C71B H71E 0.9800 . n
C71B H71F 0.9800 . n
C72B H72D 0.9800 . n
C72B H72E 0.9800 . n
C72B H72F 0.9800 . n
O2C C3C 1.436(3) . ?
C3C C31C 1.534(4) . ?
C3C C32C 1.535(4) . ?
C3C C4C 1.542(4) . ?
C4C N5C 1.499(4) . ?
C4C H4E 0.9900 . n
C4C H4F 0.9900 . n
N5C C6C 1.493(4) . ?
N5C C10C 1.506(4) . ?
C6C C7C 1.570(4) . ?
C6C H6E 0.9900 . n
C6C H6F 0.9900 . n
C7C O8C 1.429(3) . ?
C7C C71C 1.526(4) . ?
C7C C72C 1.532(4) . ?
C10C C11C 1.516(4) . ?
C10C H10E 0.9900 . n
C10C H10F 0.9900 . n
C11C C16C 1.391(4) . ?
C11C C12C 1.393(4) . ?
C12C C13C 1.386(5) . ?
C12C H12C 0.9500 . n
C13C C14C 1.384(5) . ?
C13C H13C 0.9500 . n
C14C C15C 1.389(5) . ?
C14C H14C 0.9500 . n
C15C C16C 1.394(4) . ?
C15C H15C 0.9500 . n
C16C H16C 0.9500 . n
C31C H31G 0.9800 . n
C31C H31H 0.9800 . n
C31C H31I 0.9800 . n
C32C H32G 0.9800 . n
C32C H32H 0.9800 . n
C32C H32I 0.9800 . n
C71C H71G 0.9800 . n
C71C H71H 0.9800 . n
C71C H71I 0.9800 . n
C72C H72G 0.9800 . n
C72C H72H 0.9800 . n
C72C H72I 0.9800 . n
C21 N22 1.446(5) . ?
C21 H21A 0.9800 . n
C21 H21B 0.9800 . n
C21 H21C 0.9800 . n
N22 C23 1.452(4) . ?
C23 H23A 0.9800 . n
C23 H23B 0.9800 . n
C23 H23C 0.9800 . n
C24 N25 1.480(4) . ?
C24 H24A 0.9800 . n
C24 H24B 0.9800 . n
C24 H24C 0.9800 . n
N25 C26 1.480(4) . ?
C26 H26A 0.9800 . n
C26 H26B 0.9800 . n
C26 H26C 0.9800 . n
C91 C96 1.399(14) . ?
C91 C92 1.443(16) . ?
C91 H91 0.9500 . n
C92 C93 1.408(17) . ?
C92 H92 0.9500 . n
C93 C94 1.362(18) . ?
C93 H93 0.9500 . n
C94 C95 1.369(16) . ?
C94 H94 0.9500 . n
C95 C96 1.500(14) . ?
C95 H95 0.9500 . n
C96 C97 1.249(15) . ?
C97 H97A 0.9800 . n
C97 H97B 0.9800 . n
C97 H97C 0.9800 . n
